data_1564789
loop_
_publ_author_name
'YIN, HUAQING'
'Tan, Kui'
'Jensen, Stephanie'
'Teat, Simon'
'Ullah, Saif'
'Hei, Xiuze'
'Velasco, Ever'
'Oyekan, Kolade'
'Meyer, Noah'
'Wang, Xin-Yao'
'Thonhauser, Timo'
'Yin, Xue-Bo'
'Li, Jing'

_publ_section_title
;
 Switchable sensor and scavenger: detection and removal of fluorinated
 chemical species by luminescent metal-organic framework
;
_journal_name_full 'Chemical Science'
_journal_paper_doi 10.1039/D1SC04070G
_journal_year 2021
_chemical_formula_sum 'C16 H9 In N O5'
_chemical_formula_weight 410.06
_chemical_name_systematic In(tcpp)
_chemical_properties_physical 'Methanol and ethanol sensitive'
_space_group_crystal_system orthorhombic
_space_group_IT_number 65
_space_group_name_Hall '-C 2 2'
_space_group_name_H-M_alt 'C m m m'
_atom_sites_solution_hydrogens geom
_atom_sites_solution_primary 'Dual space'
_atom_sites_solution_secondary difmap
_audit_creation_method SHELXL-2018/1
_audit_update_record
;
2021-01-19 deposited with the CCDC.	2021-09-30 downloaded from the CCDC.
;
_cell_angle_alpha 90
_cell_angle_beta 90
_cell_angle_gamma 90
_cell_formula_units_Z 4
_cell_length_a 7.2195(3)
_cell_length_b 22.5222(10)
_cell_length_c 15.7802(7)
_cell_measurement_reflns_used 9897
_cell_measurement_temperature 298(2)
_cell_measurement_theta_max 31.4342
_cell_measurement_theta_min 3.0384
_cell_volume 2565.85(19)
_computing_cell_refinement 'Bruker SAINT v8.38a'
_computing_data_collection 'Bruker APEX 3'
_computing_data_reduction 'Bruker SAINT v8.38a'
_computing_molecular_graphics 'Bruker SHELXTL'
_computing_publication_material 'Bruker SHELXTL & local programs'
_computing_structure_refinement 'SHELXL-2018/1 (Sheldrick, 2018)'
_computing_structure_solution 'SHELXT 2014/5 (Sheldrick, 2014)'
_diffrn_ambient_temperature 298(2)
_diffrn_detector_area_resol_mean 7.39
_diffrn_measured_fraction_theta_full 0.996
_diffrn_measured_fraction_theta_max 0.996
_diffrn_measurement_device_type 'Bruker D8 with PHOTONII detector'
_diffrn_measurement_method '\w/\q shutterless scans'
_diffrn_radiation_type synchrotron
_diffrn_radiation_wavelength 0.7288
_diffrn_reflns_av_R_equivalents 0.0738
_diffrn_reflns_av_unetI/netI 0.0455
_diffrn_reflns_Laue_measured_fraction_full 0.996
_diffrn_reflns_Laue_measured_fraction_max 0.996
_diffrn_reflns_limit_h_max 10
_diffrn_reflns_limit_h_min -9
_diffrn_reflns_limit_k_max 31
_diffrn_reflns_limit_k_min -32
_diffrn_reflns_limit_l_max 22
_diffrn_reflns_limit_l_min -22
_diffrn_reflns_number 17781
_diffrn_reflns_point_group_measured_fraction_full 0.996
_diffrn_reflns_point_group_measured_fraction_max 0.996
_diffrn_reflns_theta_full 25.930
_diffrn_reflns_theta_max 31.434
_diffrn_reflns_theta_min 2.647
_diffrn_source 'Advanced Light Source beamline 12.2.1'
_exptl_absorpt_coefficient_mu 0.987
_exptl_absorpt_correction_T_max 0.962
_exptl_absorpt_correction_T_min 0.868
_exptl_absorpt_correction_type multi-scan
_exptl_absorpt_process_details 'SADABS 2016/2 Bruker AXS Madison WI USA'
_exptl_crystal_colour colourless
_exptl_crystal_density_diffrn 1.062
_exptl_crystal_description rod
_exptl_crystal_F_000 804
_exptl_crystal_preparation Luminescent
_exptl_crystal_size_max 0.190
_exptl_crystal_size_mid 0.060
_exptl_crystal_size_min 0.040
_refine_diff_density_max 0.599
_refine_diff_density_min -0.674
_refine_diff_density_rms 0.156
_refine_ls_extinction_coef 0.0060(7)
_refine_ls_extinction_expression Fc^*^=kFc[1+0.001xFc^2^\l^3^/sin(2\q)]^-1/4^
_refine_ls_extinction_method 'SHELXL-2018/1 (Sheldrick 2018)'
_refine_ls_goodness_of_fit_ref 1.100
_refine_ls_hydrogen_treatment constr
_refine_ls_matrix_type full
_refine_ls_number_parameters 83
_refine_ls_number_reflns 2229
_refine_ls_number_restraints 0
_refine_ls_restrained_S_all 1.100
_refine_ls_R_factor_all 0.0394
_refine_ls_R_factor_gt 0.0337
_refine_ls_shift/su_max 0.000
_refine_ls_shift/su_mean 0.000
_refine_ls_structure_factor_coef Fsqd
_refine_ls_weighting_details 'w=1/[\s^2^(Fo^2^)+(0.0464P)^2^+1.6869P] where P=(Fo^2^+2Fc^2^)/3'
_refine_ls_weighting_scheme calc
_refine_ls_wR_factor_gt 0.0879
_refine_ls_wR_factor_ref 0.0942
_reflns_Friedel_coverage 0.000
_reflns_number_gt 1804
_reflns_number_total 2229
_reflns_threshold_expression 'I > 2\s(I)'
_cod_data_source_file d1sc04070g2.cif
_cod_data_source_block HQ1-15b3_a_sq
_cod_database_code 1564789
_shelx_shelxl_version_number 2018/1
_shelx_space_group_comment
;
The symmetry employed for this shelxl refinement is uniquely defined
by the following loop, which should always be used as a source of
symmetry information in preference to the above space-group names.
They are only intended as comments.
;
_shelx_estimated_absorpt_t_min 0.835
_shelx_estimated_absorpt_t_max 0.962

loop_
_space_group_symop_operation_xyz
'x, y, z'
'-x, -y, z'
'-x, y, -z'
'x, -y, -z'
'x+1/2, y+1/2, z'
'-x+1/2, -y+1/2, z'
'-x+1/2, y+1/2, -z'
'x+1/2, -y+1/2, -z'
'-x, -y, -z'
'x, y, -z'
'x, -y, z'
'-x, y, z'
'-x+1/2, -y+1/2, -z'
'x+1/2, y+1/2, -z'
'x+1/2, -y+1/2, z'
'-x+1/2, y+1/2, z'

loop_
_atom_site_label
_atom_site_type_symbol
_atom_site_fract_x
_atom_site_fract_y
_atom_site_fract_z
_atom_site_U_iso_or_equiv
_atom_site_adp_type
_atom_site_occupancy
_atom_site_site_symmetry_order
_atom_site_calc_flag
_atom_site_refinement_flags_posn
_atom_site_refinement_flags_adp
_atom_site_refinement_flags_occupancy
_atom_site_disorder_assembly
_atom_site_disorder_group
In01 In 0.250000 0.250000 0.000000 0.02057(12) Uani 1 4 d S T P . .
O1 O 0.500000 0.20417(11) 0.000000 0.0295(5) Uani 1 4 d S T P . .
N1 N 0.500000 0.43870(14) 0.500000 0.0409(8) Uani 1 4 d S T P . .
C1 C 0.500000 0.46899(11) 0.42767(15) 0.0329(6) Uani 1 2 d S T P . .
C2 C 0.500000 0.43313(11) 0.34778(15) 0.0345(6) Uani 1 2 d S T P . .
C3 C 0.6605(12) 0.4024(3) 0.3243(4) 0.0557(18) Uani 0.5 1 d . . P . .
H3A H 0.767328 0.405651 0.356894 0.067 Uiso 0.5 1 calc R U P . .
C4 C 0.6596(12) 0.3676(3) 0.2530(5) 0.0513(19) Uani 0.5 1 d . . P . .
H4A H 0.766755 0.347595 0.237029 0.062 Uiso 0.5 1 calc R U P . .
C5 C 0.500000 0.36189(12) 0.20439(15) 0.0317(5) Uani 1 2 d S T P . .
C6 C 0.3445(11) 0.3915(3) 0.2285(4) 0.0486(16) Uani 0.5 1 d . . P . .
H6A H 0.236329 0.387315 0.197037 0.058 Uiso 0.5 1 calc R U P . .
C7 C 0.3455(9) 0.4279(3) 0.2997(4) 0.0479(15) Uani 0.5 1 d . . P . .
H7A H 0.239198 0.448791 0.314442 0.058 Uiso 0.5 1 calc R U P . .
C8 C 0.500000 0.32305(11) 0.12723(15) 0.0306(5) Uani 1 2 d S T P . .
O2 O 0.3465(2) 0.30891(8) 0.09807(10) 0.0511(4) Uani 1 1 d . . . . .

loop_
_atom_site_aniso_label
_atom_site_aniso_U_11
_atom_site_aniso_U_22
_atom_site_aniso_U_33
_atom_site_aniso_U_23
_atom_site_aniso_U_13
_atom_site_aniso_U_12
In01 0.02203(16) 0.02523(16) 0.01445(15) 0.000 0.000 -0.00178(7)
O1 0.0261(12) 0.0280(12) 0.0344(13) 0.000 0.000 0.000
N1 0.078(3) 0.0263(15) 0.0180(14) 0.000 0.000 0.000
C1 0.0576(16) 0.0264(11) 0.0146(10) -0.0019(9) 0.000 0.000
C2 0.0591(17) 0.0273(12) 0.0171(11) -0.0047(9) 0.000 0.000
C3 0.070(4) 0.063(4) 0.034(3) -0.027(3) -0.024(3) 0.018(4)
C4 0.049(3) 0.062(4) 0.043(4) -0.027(3) -0.011(3) 0.020(4)
C5 0.0397(14) 0.0343(13) 0.0210(11) -0.0083(10) 0.000 0.000
C6 0.043(3) 0.068(5) 0.035(3) -0.031(3) -0.006(3) 0.008(3)
C7 0.046(3) 0.063(4) 0.035(3) -0.029(3) -0.003(2) 0.016(3)
C8 0.0406(14) 0.0298(12) 0.0213(11) -0.0083(9) 0.000 0.000
O2 0.0401(8) 0.0662(10) 0.0469(9) -0.0351(8) -0.0112(7) 0.0081(8)

loop_
_atom_type_symbol
_atom_type_description
_atom_type_scat_dispersion_real
_atom_type_scat_dispersion_imag
_atom_type_scat_source
C C 0.0034 0.0017 'XDISP Program in WinGX S.Brennan & P.L.Cowan Rev.Sci.Instrum.63,850 1992'
H H 0.0000 0.0000 'XDISP Program in WinGX S.Brennan & P.L.Cowan Rev.Sci.Instrum.63,850 1992'
N N 0.0065 0.0035 'XDISP Program in WinGX S.Brennan & P.L.Cowan Rev.Sci.Instrum.63,850 1992'
O O 0.0115 0.0064 'XDISP Program in WinGX S.Brennan & P.L.Cowan Rev.Sci.Instrum.63,850 1992'
In In -0.6542 1.3759 'XDISP Program in WinGX S.Brennan & P.L.Cowan Rev.Sci.Instrum.63,850 1992'

loop_
_geom_angle_atom_site_label_1
_geom_angle_atom_site_label_2
_geom_angle_atom_site_label_3
_geom_angle
_geom_angle_site_symmetry_1
_geom_angle_site_symmetry_3
_geom_angle_publ_flag
O1 In01 O1 180.00(12) 13 . ?
O1 In01 O2 88.56(6) 13 . ?
O1 In01 O2 91.44(6) . . ?
O1 In01 O2 91.44(6) 13 13 ?
O1 In01 O2 88.56(6) . 13 ?
O2 In01 O2 180.0 . 13 ?
O1 In01 O2 88.56(6) 13 10 ?
O1 In01 O2 91.44(6) . 10 ?
O2 In01 O2 91.85(10) . 10 ?
O2 In01 O2 88.15(10) 13 10 ?
O1 In01 O2 91.44(6) 13 6 ?
O1 In01 O2 88.56(6) . 6 ?
O2 In01 O2 88.15(10) . 6 ?
O2 In01 O2 91.85(10) 13 6 ?
O2 In01 O2 180.00(7) 10 6 ?
In01 O1 In01 120.47(12) 3_655 . ?
C1 N1 C1 118.3(3) 10_556 . ?
N1 C1 C1 120.87(15) . 2_665 ?
N1 C1 C2 116.5(2) . . ?
C1 C1 C2 122.65(13) 2_665 . ?
C7 C2 C7 110.9(6) . 12_655 ?
C7 C2 C3 29.1(3) . 12_655 ?
C7 C2 C3 119.4(3) 12_655 12_655 ?
C7 C2 C3 119.4(3) . . ?
C7 C2 C3 29.1(3) 12_655 . ?
C3 C2 C3 111.8(6) 12_655 . ?
C7 C2 C1 121.3(3) . . ?
C7 C2 C1 121.3(3) 12_655 . ?
C3 C2 C1 119.3(3) 12_655 . ?
C3 C2 C1 119.3(3) . . ?
C4 C3 C2 119.7(6) . . ?
C4 C3 H3A 120.1 . . ?
C2 C3 H3A 120.1 . . ?
C3 C4 C5 120.6(7) . . ?
C3 C4 H4A 119.7 . . ?
C5 C4 H4A 119.7 . . ?
C6 C5 C6 111.3(6) 12_655 . ?
C6 C5 C4 27.9(3) 12_655 . ?
C6 C5 C4 119.0(3) . . ?
C6 C5 C4 119.0(3) 12_655 12_655 ?
C6 C5 C4 27.9(3) . 12_655 ?
C4 C5 C4 112.0(7) . 12_655 ?
C6 C5 C8 120.9(3) 12_655 . ?
C6 C5 C8 120.9(3) . . ?
C4 C5 C8 120.1(3) . . ?
C4 C5 C8 120.1(3) 12_655 . ?
C5 C6 C7 120.7(6) . . ?
C5 C6 H6A 119.7 . . ?
C7 C6 H6A 119.7 . . ?
C2 C7 C6 120.6(6) . . ?
C2 C7 H7A 119.7 . . ?
C6 C7 H7A 119.7 . . ?
O2 C8 O2 126.4(2) 12_655 . ?
O2 C8 C5 116.78(11) 12_655 . ?
O2 C8 C5 116.78(11) . . ?
C8 O2 In01 135.46(13) . . ?

loop_
_geom_bond_atom_site_label_1
_geom_bond_atom_site_label_2
_geom_bond_distance
_geom_bond_site_symmetry_2
_geom_bond_publ_flag
In01 O1 2.0792(12) 13 ?
In01 O1 2.0792(12) . ?
In01 O2 2.1542(13) . ?
In01 O2 2.1543(13) 13 ?
In01 O2 2.1543(13) 10 ?
In01 O2 2.1543(13) 6 ?
N1 C1 1.330(3) 10_556 ?
N1 C1 1.330(3) . ?
C1 C1 1.397(5) 2_665 ?
C1 C2 1.497(3) . ?
C2 C7 1.354(7) . ?
C2 C7 1.354(7) 12_655 ?
C2 C3 1.399(8) 12_655 ?
C2 C3 1.399(8) . ?
C3 C4 1.372(10) . ?
C3 H3A 0.9300 . ?
C4 C5 1.390(8) . ?
C4 H4A 0.9300 . ?
C5 C6 1.360(8) 12_655 ?
C5 C6 1.360(8) . ?
C5 C8 1.499(3) . ?
C6 C7 1.392(9) . ?
C6 H6A 0.9300 . ?
C7 H7A 0.9300 . ?
C8 O2 1.2417(18) 12_655 ?
C8 O2 1.2417(18) . ?
